data_1555771
loop_
_publ_author_name
'Ozdemir, Tugba'
'Bila, Jose Luis'
'Sozmen, Fazli'
'Yildirim, Leyla T.'
'Akkaya, Engin U.'

_publ_section_title
;
 Orthogonal Bodipy Trimers as Photosensitizers for Photodynamic Action.
;
_journal_issue 19
_journal_name_full 'Organic letters'
_journal_page_first 4821
_journal_page_last 4823
_journal_paper_doi 10.1021/acs.orglett.6b02418
_journal_volume 18
_journal_year 2016
_chemical_formula_sum 'C49 H53 B3 F6 N6'
_chemical_formula_weight 872.43
_chemical_melting_point ?
_space_group_IT_number 62
_space_group_name_Hall '-P 2c 2ab'
_space_group_name_H-M_alt 'P b n m'
_symmetry_cell_setting orthorhombic
_symmetry_Int_Tables_number 62
_symmetry_space_group_name_Hall '-P 2c 2ab'
_symmetry_space_group_name_H-M 'P b n m'
_atom_sites_solution_hydrogens mixed
_atom_sites_solution_primary direct
_atom_sites_solution_secondary 'direct - structure invariant direct methods'
_audit_creation_date 2015-09-07T14:43:57-00:00
_audit_creation_method 'WinGX routine CIF_UPDATE'
_cell_angle_alpha 90
_cell_angle_beta 90
_cell_angle_gamma 90
_cell_formula_units_Z 4
_cell_length_a 8.6510(2)
_cell_length_b 18.3861(5)
_cell_length_c 29.434(5)
_cell_measurement_reflns_used 50332
_cell_measurement_temperature 293(2)
_cell_measurement_theta_max 27.5
_cell_measurement_theta_min 3
_cell_measurement_wavelength 0.71073
_cell_volume 4681.7(8)
_computing_cell_refinement
;
        CrystalClear-SM Expert 2.0 r16 (Rigaku, 2014)
;
_computing_data_collection
;
        CrystalClear-SM Expert 2.0 r16 (Rigaku, 2014)
;
_computing_data_reduction
;
        CrystalClear-SM Expert 2.0 r16 (Rigaku, 2014)
;
_computing_molecular_graphics
;
 CAMERON (Watkin, Prout & Pearce,  1996)
;
_computing_publication_material
;
        CRYSTALS Issue 10 (Watkin, Prout, Carruthers & Betteridge, 1996)
;
_computing_structure_refinement 'SHELXL-2014/7 (Sheldrick, 2014)'
_computing_structure_solution 'SHELXS-2014/7 (Sheldrick, 2014)'
_diffrn_ambient_temperature 293(2)
_diffrn_detector RX
_diffrn_detector_area_resol_mean 10
_diffrn_measured_fraction_theta_full 0.998
_diffrn_measured_fraction_theta_max 0.998
_diffrn_measurement_device
;
        Crystal Goniometer
;
_diffrn_measurement_device_type
;
        Rigaku RAXIS conversion
;
_diffrn_measurement_method 'profile data from \w-scans'
_diffrn_measurement_specimen_support Loop
_diffrn_orient_matrix_type FS_PROCESS
_diffrn_orient_matrix_UB_11 0.05739
_diffrn_orient_matrix_UB_12 0.042475
_diffrn_orient_matrix_UB_13 -0.012875
_diffrn_orient_matrix_UB_21 -0.040994
_diffrn_orient_matrix_UB_22 -0.011748
_diffrn_orient_matrix_UB_23 -0.030907
_diffrn_orient_matrix_UB_31 -0.091584
_diffrn_orient_matrix_UB_32 0.031875
_diffrn_orient_matrix_UB_33 0.005766
_diffrn_radiation_monochromator Confocal
_diffrn_radiation_probe x-ray
_diffrn_radiation_type MoK\a
_diffrn_radiation_wavelength 0.71073
_diffrn_reflns_av_R_equivalents 0.063
_diffrn_reflns_Laue_measured_fraction_full 0.998
_diffrn_reflns_Laue_measured_fraction_max 0.998
_diffrn_reflns_limit_h_max 11
_diffrn_reflns_limit_h_min -11
_diffrn_reflns_limit_k_max 23
_diffrn_reflns_limit_k_min -23
_diffrn_reflns_limit_l_max 38
_diffrn_reflns_limit_l_min -38
_diffrn_reflns_number 107891
_diffrn_reflns_point_group_measured_fraction_full 0.998
_diffrn_reflns_point_group_measured_fraction_max 0.998
_diffrn_reflns_theta_full 25.242
_diffrn_reflns_theta_max 27.466
_diffrn_reflns_theta_min 3.037
_diffrn_source 'Rotating Anode'
_exptl_absorpt_coefficient_mu 0.089
_exptl_absorpt_correction_T_max 1
_exptl_absorpt_correction_T_min 0.848
_exptl_absorpt_correction_type multi-scan
_exptl_crystal_colour Orange
_exptl_crystal_density_diffrn 1.238
_exptl_crystal_density_meas ?
_exptl_crystal_density_method 'not measured'
_exptl_crystal_description Platelet
_exptl_crystal_F_000 1832
_exptl_crystal_size_max 0.2
_exptl_crystal_size_mid 0.2
_exptl_crystal_size_min 0.2
_refine_diff_density_max 0.242
_refine_diff_density_min -0.268
_refine_diff_density_rms 0.047
_refine_ls_extinction_coef 0.0053(11)
_refine_ls_extinction_expression Fc^*^=kFc[1+0.001xFc^2^\l^3^/sin(2\q)]^-1/4^
_refine_ls_extinction_method 'SHELXL-2014/7 (Sheldrick 2014'
_refine_ls_goodness_of_fit_ref 1.107
_refine_ls_hydrogen_treatment mixed
_refine_ls_matrix_type full
_refine_ls_number_constraints 0
_refine_ls_number_parameters 323
_refine_ls_number_reflns 5443
_refine_ls_number_restraints 0
_refine_ls_restrained_S_all 1.107
_refine_ls_R_factor_all 0.086
_refine_ls_R_factor_gt 0.0599
_refine_ls_structure_factor_coef Fsqd
_refine_ls_weighting_details 'w=exp[0.05(sin\q/\l)^2^)]/[\s^2^(Fo^2^)+(0.1205P)^2^] where P=(Fo^2^+2Fc^2^)/3'
_refine_ls_weighting_scheme calc
_refine_ls_wR_factor_ref 0.2036
_reflns_number_gt 5443
_reflns_number_total 5443
_reflns_threshold_expression >2sigma(I)
_cod_data_source_file ol6b02418_si_002.cif
_cod_data_source_block shelx
_cod_depositor_comments
;
The following automatic conversions were performed:

data item '_chemical_melting_point' value 'not measured' was changed
to '?' -- the value is undefined or not given.

data item '_exptl_absorpt_correction_type' value 'Multi-scan' was
changed to 'multi-scan' in accordance with the
/home/saulius/struct/COD-crude-data/automatic-downloads/DataCite-retrospective/ACS/depositions/lib/dictionaries/cif_core.dic
dictionary named 'cif_core.dic' version 2.4.2 last updated on
2011-04-26.

data item '_exptl_crystal_density_meas' value 'not measured' was
changed to '?' -- the value is perceived as not measured.

Automatic conversion script
Id: cif_fix_values 6909 2019-04-08 15:41:33Z antanas 
;
_cod_database_code 1555771
_shelx_estimated_absorpt_t_min 0.982
_shelx_estimated_absorpt_t_max 0.982

loop_
_symmetry_equiv_pos_as_xyz
'x, y, z'
'-x, -y, z+1/2'
'x+1/2, -y+1/2, -z'
'-x+1/2, y+1/2, -z+1/2'
'-x, -y, -z'
'x, y, -z-1/2'
'-x-1/2, y-1/2, z'
'x-1/2, -y-1/2, z-1/2'

loop_
_atom_site_label
_atom_site_type_symbol
_atom_site_fract_x
_atom_site_fract_y
_atom_site_fract_z
_atom_site_U_iso_or_equiv
_atom_site_adp_type
_atom_site_occupancy
_atom_site_site_symmetry_order
_atom_site_calc_flag
_atom_site_refinement_flags_posn
_atom_site_refinement_flags_adp
_atom_site_refinement_flags_occupancy
C11 C 0.0252(3) 0.6995(2) 0.25 0.0760(9) Uani 1 2 d S T P
H11A H 0.0382 0.7299 0.2238 0.114 Uiso 0.5 1 calc R U P
H11B H 0.0399 0.7279 0.277 0.114 Uiso 0.5 1 calc R U P
H11C H 0.0998 0.6609 0.2492 0.114 Uiso 1 2 calc R U P
C12 C -0.6675(2) 0.88600(11) 0.33760(6) 0.0558(5) Uani 1 1 d . . .
C25 C -0.6472(2) 1.04125(12) 0.43120(7) 0.0623(5) Uani 1 1 d . . .
C14 C -0.7713(2) 0.92452(11) 0.36419(6) 0.0552(5) Uani 1 1 d . . .
C24 C -0.7303(2) 0.97564(11) 0.44163(6) 0.0501(5) Uani 1 1 d . . .
C18 C -0.8823(2) 0.86549(11) 0.43302(6) 0.0551(5) Uani 1 1 d . . .
C28 C -0.6962(2) 1.03635(11) 0.50627(7) 0.0583(5) Uani 1 1 d . . .
C13 C -0.5476(3) 0.83462(13) 0.35561(7) 0.0733(7) Uani 1 1 d . . .
H13A H -0.55 0.8351 0.3882 0.11 Uiso 1 1 calc R U .
H13B H -0.4472 0.8496 0.3453 0.11 Uiso 1 1 calc R U .
H13C H -0.5689 0.7863 0.3449 0.11 Uiso 1 1 calc R U .
C15 C -0.8655(2) 0.96659(12) 0.33545(6) 0.0599(5) Uani 1 1 d . . .
C16 C -0.9921(3) 1.01678(15) 0.34883(7) 0.0836(8) Uani 1 1 d . . .
H16A H -0.9764 1.0632 0.3347 0.125 Uiso 1 1 calc R U .
H16B H -0.9923 1.0225 0.3813 0.125 Uiso 1 1 calc R U .
H16C H -1.0895 0.997 0.3392 0.125 Uiso 1 1 calc R U .
C17 C -0.7924(2) 0.92156(11) 0.41440(6) 0.0517(5) Uani 1 1 d . . .
C22 C -0.9998(3) 0.80354(13) 0.48852(9) 0.0725(6) Uani 1 1 d . . .
C19 C -0.9689(3) 0.80912(13) 0.41255(8) 0.0732(6) Uani 1 1 d . . .
C10 C -0.1550(3) 0.61933(14) 0.29203(9) 0.0839(8) Uani 1 1 d . . .
H10A H -0.1504 0.649 0.3188 0.126 Uiso 1 1 calc R U .
H10B H -0.0729 0.5842 0.2927 0.126 Uiso 1 1 calc R U .
H10C H -0.2527 0.5946 0.2909 0.126 Uiso 1 1 calc R U .
C29 C -0.7072(3) 1.05534(15) 0.55524(8) 0.0802(7) Uani 1 1 d . . .
H29A H -0.8108 1.0705 0.5621 0.12 Uiso 1 1 calc R U .
H29B H -0.6367 1.0942 0.5619 0.12 Uiso 1 1 calc R U .
H29C H -0.6812 1.0136 0.5733 0.12 Uiso 1 1 calc R U .
C27 C -0.6290(3) 1.07727(14) 0.47162(9) 0.0690(6) Uani 1 1 d . . .
C20 C -0.9901(4) 0.79149(18) 0.36363(10) 0.1119(11) Uani 1 1 d . . .
H20A H -1.0638 0.7527 0.3606 0.168 Uiso 1 1 calc R U .
H20B H -0.893 0.7766 0.3508 0.168 Uiso 1 1 calc R U .
H20C H -1.0273 0.8337 0.3479 0.168 Uiso 1 1 calc R U .
C26 C -0.5887(3) 1.06700(16) 0.38619(9) 0.0906(8) Uani 1 1 d . . .
H26A H -0.6727 1.087 0.369 0.136 Uiso 1 1 calc R U .
H26B H -0.5445 1.0268 0.3699 0.136 Uiso 1 1 calc R U .
H26C H -0.5113 1.1037 0.3908 0.136 Uiso 1 1 calc R U .
F2 F -1.0519(2) 0.98385(14) 0.25 0.0935(7) Uani 1 2 d S T P
C21 C -1.0398(4) 0.77157(14) 0.44719(10) 0.0836(8) Uani 1 1 d . . .
C23 C -1.0464(4) 0.78224(17) 0.53510(10) 0.0979(9) Uani 1 1 d . . .
H23A H -0.9564 0.7687 0.5522 0.147 Uiso 1 1 calc R U .
H23B H -1.1162 0.7417 0.5336 0.147 Uiso 1 1 calc R U .
H23C H -1.0968 0.8225 0.5497 0.147 Uiso 1 1 calc R U .
H21 H -1.116(3) 0.733(2) 0.4416(11) 0.132(12) Uiso 1 1 d . . .
H27 H -0.574(3) 1.1224(15) 0.4764(9) 0.099(9) Uiso 1 1 d . . .
F4 F -0.95786(14) 0.94361(8) 0.54131(4) 0.0726(4) Uani 1 1 d . . .
F3 F -0.73685(15) 0.87937(8) 0.54404(4) 0.0771(4) Uani 1 1 d . . .
N3 N -0.75605(17) 0.97496(9) 0.48864(5) 0.0495(4) Uani 1 1 d . . .
C2 C -0.6385(3) 0.88171(15) 0.25 0.0507(6) Uani 1 2 d S T P
N2 N -0.90440(19) 0.86124(9) 0.48007(5) 0.0562(4) Uani 1 1 d . . .
F1 F -0.8571(3) 1.06524(11) 0.25 0.0906(7) Uani 1 2 d S T P
N1 N -0.8231(2) 0.95484(9) 0.29204(5) 0.0581(5) Uani 1 1 d . . .
C3 C -0.5072(3) 0.82885(15) 0.25 0.0495(6) Uani 1 2 d S T P
C8 C -0.5373(3) 0.75421(16) 0.25 0.0600(7) Uani 1 2 d S T P
H8 H -0.639 0.7378 0.25 0.072 Uiso 1 2 calc R U P
C9 C -0.1376(3) 0.66735(16) 0.25 0.0587(7) Uani 1 2 d S T P
C1 C -0.6997(2) 0.90534(11) 0.29151(6) 0.0543(5) Uani 1 1 d . . .
C6 C -0.2643(3) 0.72624(15) 0.25 0.0512(6) Uani 1 2 d S T P
C5 C -0.2352(3) 0.80015(16) 0.25 0.0578(7) Uani 1 2 d S T P
H5 H -0.1334 0.8164 0.25 0.069 Uiso 1 2 calc R U P
C4 C -0.3549(3) 0.85093(16) 0.25 0.0572(7) Uani 1 2 d S T P
H4 H -0.3317 0.9003 0.25 0.069 Uiso 1 2 calc R U P
C7 C -0.4182(3) 0.70489(16) 0.25 0.0604(7) Uani 1 2 d S T P
H7 H -0.4415 0.6555 0.25 0.073 Uiso 1 2 calc R U P
B2 B -0.8394(3) 0.91473(13) 0.51525(7) 0.0525(5) Uani 1 1 d . . .
B1 B -0.8942(4) 0.9914(2) 0.25 0.0618(9) Uani 1 2 d S T P

loop_
_atom_site_aniso_label
_atom_site_aniso_U_11
_atom_site_aniso_U_22
_atom_site_aniso_U_33
_atom_site_aniso_U_23
_atom_site_aniso_U_13
_atom_site_aniso_U_12
C11 0.0562(18) 0.091(2) 0.080(2) 0 0 0.0061(17)
C12 0.0669(12) 0.0670(12) 0.0335(9) 0.0020(8) -0.0022(8) 0.0111(10)
C25 0.0609(12) 0.0673(13) 0.0585(13) 0.0108(10) 0.0066(10) -0.0021(10)
C14 0.0674(12) 0.0677(12) 0.0306(9) 0.0020(8) 0.0016(8) 0.0110(9)
C24 0.0547(10) 0.0592(11) 0.0363(9) 0.0031(8) 0.0025(7) 0.0020(9)
C18 0.0699(12) 0.0554(11) 0.0401(10) 0.0008(8) 0.0010(9) 0.0025(9)
C28 0.0575(11) 0.0644(13) 0.0532(12) -0.0066(9) -0.0069(9) 0.0052(10)
C13 0.0913(17) 0.0906(17) 0.0379(11) 0.0052(10) -0.0053(10) 0.0294(13)
C15 0.0743(13) 0.0736(13) 0.0317(9) 0.0001(8) 0.0031(9) 0.0176(10)
C16 0.0971(17) 0.115(2) 0.0392(11) 0.0005(12) 0.0070(10) 0.0456(16)
C17 0.0614(11) 0.0601(11) 0.0337(9) 0.0030(8) 0.0029(7) 0.0096(9)
C22 0.0828(15) 0.0620(13) 0.0725(15) 0.0160(11) 0.0099(12) -0.0030(11)
C19 0.0907(16) 0.0651(14) 0.0638(14) -0.0084(11) -0.0039(12) -0.0054(12)
C10 0.0838(17) 0.0828(17) 0.0850(18) 0.0201(13) -0.0052(13) 0.0093(14)
C29 0.0904(16) 0.0907(17) 0.0596(14) -0.0235(12) -0.0130(12) 0.0109(14)
C27 0.0663(13) 0.0652(14) 0.0756(16) -0.0013(11) -0.0017(11) -0.0072(11)
C20 0.151(3) 0.108(2) 0.076(2) -0.0246(17) -0.0114(18) -0.035(2)
C26 0.1011(19) 0.0970(19) 0.0738(17) 0.0241(14) 0.0157(14) -0.0203(16)
F2 0.0706(12) 0.163(2) 0.0466(10) 0 0 0.0357(13)
C21 0.100(2) 0.0603(14) 0.091(2) 0.0021(13) -0.0026(15) -0.0156(13)
C23 0.111(2) 0.095(2) 0.087(2) 0.0363(16) 0.0234(16) -0.0150(16)
F4 0.0714(8) 0.0979(10) 0.0485(7) -0.0045(6) 0.0179(5) 0.0082(7)
F3 0.0789(9) 0.0928(10) 0.0596(8) 0.0238(7) -0.0132(6) 0.0108(7)
N3 0.0554(9) 0.0583(9) 0.0349(8) -0.0010(6) -0.0006(6) 0.0046(7)
C2 0.0574(15) 0.0608(16) 0.0340(13) 0 0 0.0085(12)
N2 0.0670(10) 0.0581(10) 0.0434(9) 0.0074(7) 0.0052(7) -0.0012(8)
F1 0.143(2) 0.0742(13) 0.0546(11) 0 0 0.0339(12)
N1 0.0687(10) 0.0744(11) 0.0312(8) 0.0011(7) 0.0005(7) 0.0205(8)
C3 0.0543(14) 0.0635(16) 0.0308(12) 0 0 0.0067(12)
C8 0.0471(15) 0.0672(19) 0.0656(19) 0 0 -0.0025(13)
C9 0.0544(15) 0.0659(18) 0.0560(17) 0 0 0.0061(13)
C1 0.0628(11) 0.0667(12) 0.0335(9) -0.0005(8) 0.0013(8) 0.0158(10)
C6 0.0525(14) 0.0607(16) 0.0406(14) 0 0 0.0031(12)
C5 0.0544(15) 0.0613(17) 0.0576(17) 0 0 -0.0052(13)
C4 0.0594(16) 0.0561(16) 0.0561(17) 0 0 -0.0012(13)
C7 0.0554(16) 0.0518(15) 0.074(2) 0 0 -0.0010(13)
B2 0.0562(12) 0.0686(14) 0.0328(10) 0.0070(9) 0.0022(8) 0.0111(10)
B1 0.073(2) 0.079(2) 0.0330(15) 0 0 0.0253(18)

loop_
_atom_type_symbol
_atom_type_description
_atom_type_scat_dispersion_real
_atom_type_scat_dispersion_imag
_atom_type_scat_source
C C 0.003 0.002 'International Tables Vol C Tables 4.2.6.8 and 6.1.1.4'
H H 0 0 'International Tables Vol C Tables 4.2.6.8 and 6.1.1.4'
B B 0.001 0.001 'International Tables Vol C Tables 4.2.6.8 and 6.1.1.4'
F F 0.017 0.01 'International Tables Vol C Tables 4.2.6.8 and 6.1.1.4'
N N 0.006 0.003 'International Tables Vol C Tables 4.2.6.8 and 6.1.1.4'

loop_
_geom_angle_atom_site_label_1
_geom_angle_atom_site_label_2
_geom_angle_atom_site_label_3
_geom_angle
_geom_angle_site_symmetry_1
_geom_angle_site_symmetry_3
C9 C11 H11A 109.5 . .
C9 C11 H11B 109.5 . .
H11A C11 H11B 109.5 . .
C9 C11 H11C 109.5 . .
H11A C11 H11C 109.5 . .
H11B C11 H11C 109.5 . .
C14 C12 C1 106.40(16) . .
C14 C12 C13 124.78(17) . .
C1 C12 C13 128.82(17) . .
C27 C25 C24 106.10(19) . .
C27 C25 C26 125.3(2) . .
C24 C25 C26 128.6(2) . .
C12 C14 C15 108.46(16) . .
C12 C14 C17 128.36(17) . .
C15 C14 C17 123.10(17) . .
C17 C24 N3 120.22(17) . .
C17 C24 C25 132.26(18) . .
N3 C24 C25 107.32(17) . .
N2 C18 C17 120.20(18) . .
N2 C18 C19 107.95(18) . .
C17 C18 C19 131.8(2) . .
N3 C28 C27 109.32(19) . .
N3 C28 C29 123.1(2) . .
C27 C28 C29 127.5(2) . .
C12 C13 H13A 109.5 . .
C12 C13 H13B 109.5 . .
H13A C13 H13B 109.5 . .
C12 C13 H13C 109.5 . .
H13A C13 H13C 109.5 . .
H13B C13 H13C 109.5 . .
N1 C15 C14 108.96(17) . .
N1 C15 C16 123.51(18) . .
C14 C15 C16 127.53(17) . .
C15 C16 H16A 109.5 . .
C15 C16 H16B 109.5 . .
H16A C16 H16B 109.5 . .
C15 C16 H16C 109.5 . .
H16A C16 H16C 109.5 . .
H16B C16 H16C 109.5 . .
C24 C17 C18 121.08(17) . .
C24 C17 C14 120.02(18) . .
C18 C17 C14 118.81(18) . .
N2 C22 C21 108.6(2) . .
N2 C22 C23 122.5(2) . .
C21 C22 C23 128.9(3) . .
C21 C19 C18 106.8(2) . .
C21 C19 C20 123.6(2) . .
C18 C19 C20 129.6(2) . .
C9 C10 H10A 109.5 . .
C9 C10 H10B 109.5 . .
H10A C10 H10B 109.5 . .
C9 C10 H10C 109.5 . .
H10A C10 H10C 109.5 . .
H10B C10 H10C 109.5 . .
C28 C29 H29A 109.5 . .
C28 C29 H29B 109.5 . .
H29A C29 H29B 109.5 . .
C28 C29 H29C 109.5 . .
H29A C29 H29C 109.5 . .
H29B C29 H29C 109.5 . .
C25 C27 C28 109.1(2) . .
C25 C27 H27 126.7(17) . .
C28 C27 H27 124.1(17) . .
C19 C20 H20A 109.5 . .
C19 C20 H20B 109.5 . .
H20A C20 H20B 109.5 . .
C19 C20 H20C 109.5 . .
H20A C20 H20C 109.5 . .
H20B C20 H20C 109.5 . .
C25 C26 H26A 109.5 . .
C25 C26 H26B 109.5 . .
H26A C26 H26B 109.5 . .
C25 C26 H26C 109.5 . .
H26A C26 H26C 109.5 . .
H26B C26 H26C 109.5 . .
C19 C21 C22 108.9(2) . .
C19 C21 H21 122.4(19) . .
C22 C21 H21 128.2(19) . .
C22 C23 H23A 109.5 . .
C22 C23 H23B 109.5 . .
H23A C23 H23B 109.5 . .
C22 C23 H23C 109.5 . .
H23A C23 H23C 109.5 . .
H23B C23 H23C 109.5 . .
C28 N3 C24 108.18(16) . .
C28 N3 B2 126.06(17) . .
C24 N3 B2 125.75(16) . .
C1 C2 C1 121.4(2) . 6_556
C1 C2 C3 119.27(12) . .
C1 C2 C3 119.27(12) 6_556 .
C22 N2 C18 107.81(18) . .
C22 N2 B2 126.57(17) . .
C18 N2 B2 125.55(16) . .
C15 N1 C1 108.77(15) . .
C15 N1 B1 125.77(18) . .
C1 N1 B1 125.43(16) . .
C4 C3 C8 117.9(3) . .
C4 C3 C2 122.3(3) . .
C8 C3 C2 119.8(2) . .
C7 C8 C3 120.6(3) . .
C7 C8 H8 119.7 . .
C3 C8 H8 119.7 . .
C11 C9 C10 108.35(17) . .
C11 C9 C10 108.35(17) . 6_556
C10 C9 C10 108.2(3) . 6_556
C11 C9 C6 112.6(3) . .
C10 C9 C6 109.63(16) . .
C10 C9 C6 109.63(16) 6_556 .
C2 C1 N1 119.91(17) . .
C2 C1 C12 132.59(19) . .
N1 C1 C12 107.41(15) . .
C5 C6 C7 116.9(3) . .
C5 C6 C9 124.2(2) . .
C7 C6 C9 118.9(3) . .
C6 C5 C4 121.5(3) . .
C6 C5 H5 119.2 . .
C4 C5 H5 119.2 . .
C3 C4 C5 120.8(3) . .
C3 C4 H4 119.6 . .
C5 C4 H4 119.6 . .
C8 C7 C6 122.2(3) . .
C8 C7 H7 118.9 . .
C6 C7 H7 118.9 . .
F4 B2 F3 108.29(16) . .
F4 B2 N2 110.35(17) . .
F3 B2 N2 110.24(17) . .
F4 B2 N3 110.68(17) . .
F3 B2 N3 110.44(16) . .
N2 B2 N3 106.85(15) . .
F2 B1 F1 109.1(3) . .
F2 B1 N1 110.7(2) . 6_556
F1 B1 N1 109.5(2) . 6_556
F2 B1 N1 110.7(2) . .
F1 B1 N1 109.5(2) . .
N1 B1 N1 107.2(2) 6_556 .

loop_
_geom_bond_atom_site_label_1
_geom_bond_atom_site_label_2
_geom_bond_distance
_geom_bond_site_symmetry_2
C11 C9 1.527(4) .
C11 H11A 0.96 .
C11 H11B 0.96 .
C11 H11C 0.96 .
C12 C14 1.386(3) .
C12 C1 1.430(2) .
C12 C13 1.500(3) .
C25 C27 1.371(3) .
C25 C24 1.438(3) .
C25 C26 1.495(3) .
C14 C15 1.406(3) .
C14 C17 1.490(2) .
C24 C17 1.385(3) .
C24 N3 1.401(2) .
C18 N2 1.400(2) .
C18 C17 1.403(3) .
C18 C19 1.414(3) .
C28 N3 1.346(3) .
C28 C27 1.394(3) .
C28 C29 1.486(3) .
C13 H13A 0.96 .
C13 H13B 0.96 .
C13 H13C 0.96 .
C15 N1 1.347(2) .
C15 C16 1.486(3) .
C16 H16A 0.96 .
C16 H16B 0.96 .
C16 H16C 0.96 .
C22 N2 1.367(3) .
C22 C21 1.395(4) .
C22 C23 1.482(3) .
C19 C21 1.376(4) .
C19 C20 1.487(3) .
C10 C9 1.527(3) .
C10 H10A 0.96 .
C10 H10B 0.96 .
C10 H10C 0.96 .
C29 H29A 0.96 .
C29 H29B 0.96 .
C29 H29C 0.96 .
C27 H27 0.96(3) .
C20 H20A 0.96 .
C20 H20B 0.96 .
C20 H20C 0.96 .
C26 H26A 0.96 .
C26 H26B 0.96 .
C26 H26C 0.96 .
F2 B1 1.371(4) .
C21 H21 0.98(3) .
C23 H23A 0.96 .
C23 H23B 0.96 .
C23 H23C 0.96 .
F4 B2 1.386(2) .
F3 B2 1.388(2) .
N3 B2 1.536(3) .
C2 C1 1.401(2) .
C2 C1 1.401(2) 6_556
C2 C3 1.495(4) .
N2 B2 1.535(3) .
F1 B1 1.395(4) .
N1 C1 1.402(2) .
N1 B1 1.537(2) .
C3 C4 1.379(4) .
C3 C8 1.397(4) .
C8 C7 1.373(4) .
C8 H8 0.93 .
C9 C10 1.527(3) 6_556
C9 C6 1.541(4) .
C6 C5 1.382(4) .
C6 C7 1.389(4) .
C5 C4 1.394(4) .
C5 H5 0.93 .
C4 H4 0.93 .
C7 H7 0.93 .
B1 N1 1.537(2) 6_556

loop_
_geom_hbond_atom_site_label_D
_geom_hbond_atom_site_label_H
_geom_hbond_atom_site_label_A
_geom_hbond_distance_DH
_geom_hbond_distance_HA
_geom_hbond_distance_DA
_geom_hbond_angle_DHA
_geom_hbond_site_symmetry_A
C16 H16B F4 0.96 2.4 3.343(2) 166.4 5_376
C23 H23C F4 0.96 2.54 3.070(3) 114.6 .
C21 H21 F3 0.98(3) 2.36(4) 3.267(3) 154(3) 3_466

loop_
_geom_torsion_atom_site_label_1
_geom_torsion_atom_site_label_2
_geom_torsion_atom_site_label_3
_geom_torsion_atom_site_label_4
_geom_torsion
_geom_torsion_site_symmetry_1
_geom_torsion_site_symmetry_4
C1 C12 C14 C15 0.0(3) . .
C13 C12 C14 C15 -179.8(2) . .
C1 C12 C14 C17 176.8(2) . .
C13 C12 C14 C17 -3.0(4) . .
C27 C25 C24 C17 173.8(2) . .
C26 C25 C24 C17 -6.8(4) . .
C27 C25 C24 N3 -1.0(2) . .
C26 C25 C24 N3 178.5(2) . .
C12 C14 C15 N1 0.3(3) . .
C17 C14 C15 N1 -176.7(2) . .
C12 C14 C15 C16 -179.6(3) . .
C17 C14 C15 C16 3.4(4) . .
N3 C24 C17 C18 0.3(3) . .
C25 C24 C17 C18 -173.9(2) . .
N3 C24 C17 C14 176.95(16) . .
C25 C24 C17 C14 2.7(3) . .
N2 C18 C17 C24 -3.3(3) . .
C19 C18 C17 C24 173.2(2) . .
N2 C18 C17 C14 -179.94(17) . .
C19 C18 C17 C14 -3.5(3) . .
C12 C14 C17 C24 101.2(3) . .
C15 C14 C17 C24 -82.4(3) . .
C12 C14 C17 C18 -82.1(3) . .
C15 C14 C17 C18 94.3(3) . .
N2 C18 C19 C21 -0.7(3) . .
C17 C18 C19 C21 -177.4(2) . .
N2 C18 C19 C20 177.4(3) . .
C17 C18 C19 C20 0.6(4) . .
C24 C25 C27 C28 0.5(3) . .
C26 C25 C27 C28 -179.0(2) . .
N3 C28 C27 C25 0.2(3) . .
C29 C28 C27 C25 -178.3(2) . .
C18 C19 C21 C22 0.3(3) . .
C20 C19 C21 C22 -177.9(3) . .
N2 C22 C21 C19 0.2(3) . .
C23 C22 C21 C19 -179.6(3) . .
C27 C28 N3 C24 -0.9(2) . .
C29 C28 N3 C24 177.76(19) . .
C27 C28 N3 B2 179.57(18) . .
C29 C28 N3 B2 -1.8(3) . .
C17 C24 N3 C28 -174.37(17) . .
C25 C24 N3 C28 1.1(2) . .
C17 C24 N3 B2 5.2(3) . .
C25 C24 N3 B2 -179.29(16) . .
C21 C22 N2 C18 -0.6(3) . .
C23 C22 N2 C18 179.1(2) . .
C21 C22 N2 B2 176.4(2) . .
C23 C22 N2 B2 -3.9(4) . .
C17 C18 N2 C22 178.00(19) . .
C19 C18 N2 C22 0.8(2) . .
C17 C18 N2 B2 1.0(3) . .
C19 C18 N2 B2 -176.21(19) . .
C14 C15 N1 C1 -0.4(3) . .
C16 C15 N1 C1 179.4(2) . .
C14 C15 N1 B1 -178.6(3) . .
C16 C15 N1 B1 1.3(4) . .
C1 C2 C3 C4 -90.7(2) . .
C1 C2 C3 C4 90.7(2) 6_556 .
C1 C2 C3 C8 89.3(2) . .
C1 C2 C3 C8 -89.3(2) 6_556 .
C4 C3 C8 C7 0 . .
C2 C3 C8 C7 180 . .
C1 C2 C1 N1 -1.3(4) 6_556 .
C3 C2 C1 N1 -179.9(2) . .
C1 C2 C1 C12 174.65(16) 6_556 .
C3 C2 C1 C12 -4.0(4) . .
C15 N1 C1 C2 177.3(2) . .
B1 N1 C1 C2 -4.5(4) . .
C15 N1 C1 C12 0.5(2) . .
B1 N1 C1 C12 178.6(2) . .
C14 C12 C1 C2 -176.6(3) . .
C13 C12 C1 C2 3.2(4) . .
C14 C12 C1 N1 -0.3(2) . .
C13 C12 C1 N1 179.5(2) . .
C11 C9 C6 C5 0 . .
C10 C9 C6 C5 120.69(18) . .
C10 C9 C6 C5 -120.69(18) 6_556 .
C11 C9 C6 C7 180 . .
C10 C9 C6 C7 -59.31(18) . .
C10 C9 C6 C7 59.31(18) 6_556 .
C7 C6 C5 C4 0 . .
C9 C6 C5 C4 180 . .
C8 C3 C4 C5 0 . .
C2 C3 C4 C5 180 . .
C6 C5 C4 C3 0 . .
C3 C8 C7 C6 0 . .
C5 C6 C7 C8 0 . .
C9 C6 C7 C8 180 . .
C22 N2 B2 F4 -52.6(3) . .
C18 N2 B2 F4 123.85(19) . .
C22 N2 B2 F3 67.0(3) . .
C18 N2 B2 F3 -116.58(19) . .
C22 N2 B2 N3 -173.01(19) . .
C18 N2 B2 N3 3.5(2) . .
C28 N3 B2 F4 52.8(2) . .
C24 N3 B2 F4 -126.74(18) . .
C28 N3 B2 F3 -67.2(2) . .
C24 N3 B2 F3 113.35(19) . .
C28 N3 B2 N2 172.93(17) . .
C24 N3 B2 N2 -6.6(2) . .
C15 N1 B1 F2 -52.5(4) . .
C1 N1 B1 F2 129.6(2) . .
C15 N1 B1 F1 67.8(3) . .
C1 N1 B1 F1 -110.0(2) . .
C15 N1 B1 N1 -173.45(16) . 6_556
C1 N1 B1 N1 8.7(4) . 6_556
